data_1516266
loop_
_publ_author_name
'Pedrick, E. A.'
'Wu, G.'
'Kaltsoyannis, N.'
'Hayton, T. W.'

_publ_section_title
;
 Reductive silylation of a uranyl dibenzoylmethanate complex: an example
 of controlled uranyl oxo ligand cleavage
;
_journal_issue 8
_journal_name_full 'Chemical Science'
_journal_page_first 3204
_journal_paper_doi 10.1039/c4sc00996g
_journal_volume 5
_journal_year 2014
_chemical_formula_sum 'C76 H59 B F15 O7 Si U'
_chemical_formula_weight 1646.16
_chemical_name_systematic
; 
 ? 
;
_space_group_IT_number 2
_symmetry_cell_setting triclinic
_symmetry_space_group_name_Hall '-P 1'
_symmetry_space_group_name_H-M 'P -1'
_atom_sites_solution_hydrogens geom
_atom_sites_solution_primary direct
_atom_sites_solution_secondary difmap
_audit_creation_method SHELXL-97
_cell_angle_alpha 102.448(2)
_cell_angle_beta 93.042(2)
_cell_angle_gamma 96.154(2)
_cell_formula_units_Z 2
_cell_length_a 13.6767(4)
_cell_length_b 15.7946(4)
_cell_length_c 16.3191(4)
_cell_measurement_temperature 100(2)
_cell_volume 3411.96(16)
_computing_structure_refinement 'SHELXL-97 (Sheldrick, 2008)'
_computing_structure_solution 'SHELXS-97 (Sheldrick, 2008)'
_diffrn_ambient_temperature 100(2)
_diffrn_measured_fraction_theta_full 1.000
_diffrn_measured_fraction_theta_max 1.000
_diffrn_radiation_monochromator graphite
_diffrn_radiation_source 'fine-focus sealed tube'
_diffrn_radiation_type MoK\a
_diffrn_radiation_wavelength 0.71073
_diffrn_reflns_av_R_equivalents 0.0257
_diffrn_reflns_av_sigmaI/netI 0.0308
_diffrn_reflns_limit_h_max 17
_diffrn_reflns_limit_h_min -17
_diffrn_reflns_limit_k_max 19
_diffrn_reflns_limit_k_min -19
_diffrn_reflns_limit_l_max 20
_diffrn_reflns_limit_l_min -20
_diffrn_reflns_number 35645
_diffrn_reflns_theta_full 26.37
_diffrn_reflns_theta_max 26.37
_diffrn_reflns_theta_min 1.33
_exptl_absorpt_coefficient_mu 2.493
_exptl_absorpt_correction_T_max 0.5218
_exptl_absorpt_correction_T_min 0.4757
_exptl_absorpt_correction_type multi-scan
_exptl_absorpt_process_details SADABS
_exptl_crystal_colour red-orange
_exptl_crystal_density_diffrn 1.602
_exptl_crystal_density_method 'not measured'
_exptl_crystal_description plate
_exptl_crystal_F_000 1634
_exptl_crystal_size_max 0.35
_exptl_crystal_size_mid 0.30
_exptl_crystal_size_min 0.30
_refine_diff_density_max 1.960
_refine_diff_density_min -1.180
_refine_diff_density_rms 0.089
_refine_ls_extinction_method none
_refine_ls_goodness_of_fit_ref 1.032
_refine_ls_hydrogen_treatment constr
_refine_ls_matrix_type full
_refine_ls_number_parameters 912
_refine_ls_number_reflns 13946
_refine_ls_number_restraints 0
_refine_ls_restrained_S_all 1.032
_refine_ls_R_factor_all 0.0330
_refine_ls_R_factor_gt 0.0266
_refine_ls_shift/su_max 0.155
_refine_ls_shift/su_mean 0.002
_refine_ls_structure_factor_coef Fsqd
_refine_ls_weighting_details 'calc w=1/[\s^2^(Fo^2^)+(0.0303P)^2^+4.9682P] where P=(Fo^2^+2Fc^2^)/3'
_refine_ls_weighting_scheme calc
_refine_ls_wR_factor_gt 0.0619
_refine_ls_wR_factor_ref 0.0647
_reflns_number_gt 12563
_reflns_number_total 13946
_reflns_threshold_expression >2sigma(I)
_cod_data_source_file c4sc00996g2.cif
_cod_data_source_block ep_1_23_final
_cod_depositor_comments
;
The following automatic conversions were performed:

'_symmetry_cell_setting' value 'Triclinic' changed to 'triclinic'
according to
/usr/data/users/saulius/crontab/automatic-downloads/rss-feeds/RSC/lib/dictionaries/cif_core.dic
dictionary named 'cif_core.dic' version 2.4.2 from 2011-04-26.

Automatic conversion script
Id: cif_fix_values 2281 2013-09-26 08:29:07Z andrius 

 Adding full bibliography for 1516266--1516269.cif.
;
_cod_original_sg_symbol_H-M P-1
_cod_database_code 1516266

loop_
_symmetry_equiv_pos_as_xyz
'x, y, z'
'-x, -y, -z'

loop_
_atom_site_label
_atom_site_type_symbol
_atom_site_fract_x
_atom_site_fract_y
_atom_site_fract_z
_atom_site_U_iso_or_equiv
_atom_site_adp_type
_atom_site_occupancy
_atom_site_symmetry_multiplicity
_atom_site_calc_flag
_atom_site_refinement_flags
C202 C 0.9420(5) 0.6642(4) 0.1125(3) 0.0737(16) Uani 1 1 d .
H20A H 0.9295 0.7152 0.0901 0.111 Uiso 1 1 calc R
H20B H 0.9272 0.6112 0.0678 0.111 Uiso 1 1 calc R
H20C H 1.0115 0.6705 0.1336 0.111 Uiso 1 1 calc R
C206 C 1.0011(8) 0.7498(4) 0.2918(6) 0.132(4) Uani 1 1 d .
H20D H 1.0314 0.6994 0.3044 0.158 Uiso 1 1 calc R
H20E H 1.0304 0.7625 0.2410 0.158 Uiso 1 1 calc R
C201 C 0.8899(8) 0.7165(9) 0.2653(5) 0.244(9) Uani 1 1 d .
H20F H 0.8622 0.6869 0.3081 0.292 Uiso 1 1 calc R
H20G H 0.8536 0.7672 0.2638 0.292 Uiso 1 1 calc R
U1 U 0.248431(7) 0.276248(7) 0.221642(6) 0.01431(4) Uani 1 1 d .
Si1 Si 0.39004(6) 0.38024(5) 0.07862(5) 0.01844(16) Uani 1 1 d .
O6 O 0.30916(14) 0.40999(13) 0.30841(12) 0.0201(4) Uani 1 1 d .
F2 F 0.02978(16) 0.05071(18) 0.43627(19) 0.0611(8) Uani 1 1 d .
F3 F -0.1414(2) -0.0426(2) 0.3732(3) 0.1012(14) Uani 1 1 d .
F4 F -0.24976(16) 0.0009(2) 0.2469(2) 0.0858(12) Uani 1 1 d .
F5 F -0.18495(16) 0.1444(3) 0.18938(15) 0.0799(11) Uani 1 1 d .
F6 F -0.01616(15) 0.2402(2) 0.25387(16) 0.0576(7) Uani 1 1 d .
F7 F -0.05434(12) 0.27115(13) 0.45964(12) 0.0305(4) Uani 1 1 d .
F8 F -0.05752(14) 0.42584(14) 0.56074(13) 0.0374(5) Uani 1 1 d .
F9 F 0.11189(16) 0.53853(13) 0.60820(13) 0.0388(5) Uani 1 1 d .
F10 F 0.28657(14) 0.48702(13) 0.55650(12) 0.0354(5) Uani 1 1 d .
F11 F 0.29247(12) 0.32949(12) 0.45846(10) 0.0245(4) Uani 1 1 d .
F12 F 0.18812(13) 0.05567(12) 0.26740(10) 0.0268(4) Uani 1 1 d .
F13 F 0.31372(16) -0.05329(13) 0.29936(12) 0.0364(5) Uani 1 1 d .
F14 F 0.40085(16) -0.03354(14) 0.45667(14) 0.0405(5) Uani 1 1 d .
F15 F 0.35832(15) 0.09776(14) 0.58294(12) 0.0368(5) Uani 1 1 d .
F16 F 0.23127(14) 0.20557(12) 0.55384(10) 0.0281(4) Uani 1 1 d .
O4 O 0.13036(14) 0.20147(14) 0.12047(13) 0.0223(4) Uani 1 1 d .
O2 O 0.31656(15) 0.32298(13) 0.13053(12) 0.0210(4) Uani 1 1 d .
C106 C 0.3890(2) 0.3134(2) -0.03058(18) 0.0220(6) Uani 1 1 d .
O5 O 0.38803(14) 0.26256(13) 0.29395(13) 0.0204(4) Uani 1 1 d .
C100 C 0.4686(2) 0.3991(2) 0.36585(17) 0.0195(6) Uani 1 1 d .
H105 H 0.5269 0.4300 0.3974 0.023 Uiso 1 1 calc R
O1 O 0.17338(13) 0.23685(13) 0.30779(12) 0.0176(4) Uani 1 1 d .
O3 O 0.29843(15) 0.14604(14) 0.15969(13) 0.0225(4) Uani 1 1 d .
C2 C 0.2768(2) 0.0847(2) 0.0944(2) 0.0245(6) Uani 1 1 d .
C3 C 0.1918(2) 0.0781(2) 0.0409(2) 0.0289(7) Uani 1 1 d .
H3 H 0.1807 0.0315 -0.0075 0.035 Uiso 1 1 calc R
C4 C 0.1231(2) 0.1368(2) 0.05567(19) 0.0231(6) Uani 1 1 d .
C6 C 0.0914(2) 0.3884(2) 0.1211(2) 0.0331(8) Uani 1 1 d .
H6A H 0.0636 0.3318 0.0841 0.040 Uiso 1 1 calc R
H6B H 0.1449 0.4155 0.0930 0.040 Uiso 1 1 calc R
C7 C 0.0134(4) 0.4471(4) 0.1396(4) 0.093(2) Uani 1 1 d .
H7A H 0.0298 0.5008 0.1186 0.111 Uiso 1 1 calc R
H7B H -0.0510 0.4173 0.1117 0.111 Uiso 1 1 calc R
C8 C 0.0810(3) 0.4304(3) 0.2684(3) 0.0480(11) Uani 1 1 d .
H8A H 0.0494 0.3947 0.3049 0.058 Uiso 1 1 calc R
H8B H 0.1296 0.4766 0.3036 0.058 Uiso 1 1 calc R
O7 O 0.12855(15) 0.37629(14) 0.20265(13) 0.0251(5) Uani 1 1 d .
C11 C 0.3362(2) 0.4836(2) 0.07725(19) 0.0222(6) Uani 1 1 d .
C12 C 0.3022(2) 0.5035(2) 0.0022(2) 0.0289(7) Uani 1 1 d .
H12 H 0.3101 0.4650 -0.0498 0.035 Uiso 1 1 calc R
C13 C 0.2569(3) 0.5783(3) 0.0019(2) 0.0392(9) Uani 1 1 d .
H13 H 0.2349 0.5908 -0.0499 0.047 Uiso 1 1 calc R
C14 C 0.2442(3) 0.6340(3) 0.0771(3) 0.0450(10) Uani 1 1 d .
H14 H 0.2127 0.6847 0.0771 0.054 Uiso 1 1 calc R
C15 C 0.2772(3) 0.6161(2) 0.1529(2) 0.0382(8) Uani 1 1 d .
H15 H 0.2689 0.6549 0.2046 0.046 Uiso 1 1 calc R
C16 C 0.3223(3) 0.5414(2) 0.1528(2) 0.0292(7) Uani 1 1 d .
H16 H 0.3442 0.5293 0.2048 0.035 Uiso 1 1 calc R
C17 C 0.5147(2) 0.3988(2) 0.13612(18) 0.0248(7) Uani 1 1 d .
C18 C 0.5608(3) 0.3255(3) 0.1437(2) 0.0356(8) Uani 1 1 d .
H18 H 0.5288 0.2688 0.1184 0.043 Uiso 1 1 calc R
C19 C 0.6520(3) 0.3342(3) 0.1874(2) 0.0487(11) Uani 1 1 d .
H19 H 0.6826 0.2839 0.1915 0.058 Uiso 1 1 calc R
C20 C 0.6986(3) 0.4168(4) 0.2252(2) 0.0536(13) Uani 1 1 d .
H20 H 0.7612 0.4231 0.2555 0.064 Uiso 1 1 calc R
C21 C 0.6545(3) 0.4893(3) 0.2189(2) 0.0464(11) Uani 1 1 d .
H21 H 0.6868 0.5457 0.2448 0.056 Uiso 1 1 calc R
C22 C 0.5627(3) 0.4809(3) 0.1749(2) 0.0328(8) Uani 1 1 d .
H22 H 0.5326 0.5316 0.1713 0.039 Uiso 1 1 calc R
C23 C 0.4650(3) 0.3244(2) -0.0820(2) 0.0306(7) Uani 1 1 d .
H23 H 0.5218 0.3647 -0.0602 0.037 Uiso 1 1 calc R
C25 C 0.4592(3) 0.2771(3) -0.1652(2) 0.0403(9) Uani 1 1 d .
H25 H 0.5113 0.2858 -0.1999 0.048 Uiso 1 1 calc R
C26 C 0.3776(3) 0.2179(3) -0.1970(2) 0.0437(10) Uani 1 1 d .
H26 H 0.3729 0.1863 -0.2540 0.052 Uiso 1 1 calc R
C27 C 0.3032(3) 0.2044(3) -0.1466(3) 0.0481(10) Uani 1 1 d .
H27 H 0.2477 0.1625 -0.1684 0.058 Uiso 1 1 calc R
C28 C 0.3082(3) 0.2517(2) -0.0639(2) 0.0355(8) Uani 1 1 d .
H28 H 0.2560 0.2419 -0.0296 0.043 Uiso 1 1 calc R
C30 C 0.0341(2) 0.1289(2) -0.00317(19) 0.0267(7) Uani 1 1 d .
C31 C -0.0491(2) 0.1659(2) 0.0256(2) 0.0296(7) Uani 1 1 d .
H31 H -0.0491 0.1949 0.0830 0.036 Uiso 1 1 calc R
C32 C -0.1319(3) 0.1604(2) -0.0291(2) 0.0381(8) Uani 1 1 d .
H32 H -0.1891 0.1848 -0.0090 0.046 Uiso 1 1 calc R
C33 C -0.1310(3) 0.1192(3) -0.1133(3) 0.0470(10) Uani 1 1 d .
H33 H -0.1871 0.1163 -0.1511 0.056 Uiso 1 1 calc R
C34 C -0.0493(3) 0.0829(3) -0.1419(2) 0.0488(11) Uani 1 1 d .
H34 H -0.0493 0.0548 -0.1995 0.059 Uiso 1 1 calc R
C35 C 0.0334(3) 0.0865(3) -0.0880(2) 0.0383(8) Uani 1 1 d .
H35 H 0.0894 0.0604 -0.1084 0.046 Uiso 1 1 calc R
C36 C 0.3464(3) 0.0179(2) 0.0786(2) 0.0312(7) Uani 1 1 d .
C38 C 0.3470(3) -0.0379(3) -0.0002(3) 0.0485(11) Uani 1 1 d .
H38 H 0.3025 -0.0336 -0.0454 0.058 Uiso 1 1 calc R
C39 C 0.4124(3) -0.0997(3) -0.0123(4) 0.0643(15) Uani 1 1 d .
H39 H 0.4136 -0.1372 -0.0661 0.077 Uiso 1 1 calc R
C40 C 0.4759(4) -0.1071(3) 0.0536(4) 0.0685(15) Uani 1 1 d .
H40 H 0.5194 -0.1507 0.0454 0.082 Uiso 1 1 calc R
C41 C 0.4766(4) -0.0510(4) 0.1322(3) 0.0684(16) Uani 1 1 d .
H41 H 0.5203 -0.0562 0.1775 0.082 Uiso 1 1 calc R
C42 C 0.4129(3) 0.0125(3) 0.1437(3) 0.0481(11) Uani 1 1 d .
H42 H 0.4150 0.0525 0.1965 0.058 Uiso 1 1 calc R
C44 C 0.46244(19) 0.3089(2) 0.33988(17) 0.0181(6) Uani 1 1 d .
C45 C 0.3928(2) 0.44638(19) 0.34756(16) 0.0181(6) Uani 1 1 d .
C46 C 0.4049(2) 0.5433(2) 0.37295(17) 0.0218(6) Uani 1 1 d .
C47 C 0.3220(3) 0.5876(2) 0.3769(2) 0.0328(8) Uani 1 1 d .
H47 H 0.2581 0.5555 0.3683 0.039 Uiso 1 1 calc R
C48 C 0.3322(3) 0.6782(2) 0.3935(2) 0.0408(9) Uani 1 1 d .
H48 H 0.2753 0.7080 0.3966 0.049 Uiso 1 1 calc R
C49 C 0.4251(3) 0.7252(2) 0.4057(2) 0.0409(9) Uani 1 1 d .
H49 H 0.4321 0.7871 0.4157 0.049 Uiso 1 1 calc R
C50 C 0.5075(3) 0.6821(2) 0.4032(2) 0.0402(9) Uani 1 1 d .
H50 H 0.5713 0.7144 0.4125 0.048 Uiso 1 1 calc R
C51 C 0.4977(3) 0.5919(2) 0.3873(2) 0.0307(7) Uani 1 1 d .
H51 H 0.5550 0.5628 0.3862 0.037 Uiso 1 1 calc R
C52 C 0.5403(2) 0.2578(2) 0.36363(17) 0.0211(6) Uani 1 1 d .
C53 C 0.5156(2) 0.1695(2) 0.3606(2) 0.0296(7) Uani 1 1 d .
H53 H 0.4496 0.1434 0.3445 0.035 Uiso 1 1 calc R
C54 C 0.5862(3) 0.1191(3) 0.3809(2) 0.0380(8) Uani 1 1 d .
H54 H 0.5685 0.0588 0.3792 0.046 Uiso 1 1 calc R
C55 C 0.6826(3) 0.1570(3) 0.4035(2) 0.0411(10) Uani 1 1 d .
H55 H 0.7313 0.1227 0.4173 0.049 Uiso 1 1 calc R
C56 C 0.7080(2) 0.2438(3) 0.4060(2) 0.0406(9) Uani 1 1 d .
H56 H 0.7745 0.2691 0.4211 0.049 Uiso 1 1 calc R
C57 C 0.6375(2) 0.2952(2) 0.3866(2) 0.0304(7) Uani 1 1 d .
H57 H 0.6555 0.3555 0.3890 0.037 Uiso 1 1 calc R
B1 B 0.1283(2) 0.2027(2) 0.37965(19) 0.0180(6) Uani 1 1 d .
C60 C 0.0206(2) 0.1462(2) 0.34395(18) 0.0222(6) Uani 1 1 d .
C61 C -0.0403(2) 0.1673(3) 0.2821(2) 0.0353(8) Uani 1 1 d .
C62 C -0.1294(2) 0.1189(3) 0.2488(2) 0.0488(12) Uani 1 1 d .
C63 C -0.1626(3) 0.0471(3) 0.2784(3) 0.0517(13) Uani 1 1 d .
C64 C -0.1078(3) 0.0256(3) 0.3408(3) 0.0526(12) Uani 1 1 d .
C65 C -0.0181(2) 0.0756(2) 0.3725(3) 0.0359(8) Uani 1 1 d .
C66 C 0.1196(2) 0.2921(2) 0.45124(17) 0.0188(6) Uani 1 1 d .
C67 C 0.0336(2) 0.3216(2) 0.48123(18) 0.0218(6) Uani 1 1 d .
C68 C 0.0294(2) 0.4018(2) 0.53416(19) 0.0264(7) Uani 1 1 d .
C69 C 0.1143(2) 0.4585(2) 0.55879(19) 0.0278(7) Uani 1 1 d .
C70 C 0.2025(2) 0.4327(2) 0.53193(19) 0.0252(7) Uani 1 1 d .
C71 C 0.2036(2) 0.3515(2) 0.48040(18) 0.0209(6) Uani 1 1 d .
C72 C 0.2057(2) 0.1391(2) 0.40779(18) 0.0200(6) Uani 1 1 d .
C73 C 0.2300(2) 0.0702(2) 0.34696(18) 0.0209(6) Uani 1 1 d .
C74 C 0.2943(2) 0.0124(2) 0.3617(2) 0.0255(6) Uani 1 1 d .
C75 C 0.3385(2) 0.0223(2) 0.4414(2) 0.0281(7) Uani 1 1 d .
C76 C 0.3161(2) 0.0883(2) 0.50469(19) 0.0262(7) Uani 1 1 d .
C77 C 0.2505(2) 0.1439(2) 0.48725(18) 0.0208(6) Uani 1 1 d .
C107 C 0.0089(7) 0.4678(7) 0.2262(4) 0.157(5) Uani 1 1 d .
H10A H -0.0575 0.4464 0.2401 0.189 Uiso 1 1 calc R
H10B H 0.0191 0.5320 0.2466 0.189 Uiso 1 1 calc R
C204 C 1.1355(4) 0.8487(4) 0.4056(6) 0.113(3) Uani 1 1 d .
H20H H 1.1503 0.8036 0.4356 0.170 Uiso 1 1 calc R
H20I H 1.1372 0.9047 0.4460 0.170 Uiso 1 1 calc R
H20J H 1.1847 0.8540 0.3650 0.170 Uiso 1 1 calc R
C203 C 0.8756(6) 0.6578(5) 0.1854(5) 0.099(2) Uani 1 1 d .
H20K H 0.8073 0.6600 0.1633 0.119 Uiso 1 1 calc R
H20L H 0.8775 0.5985 0.1959 0.119 Uiso 1 1 calc R
C205 C 1.0366(6) 0.8244(7) 0.3608(4) 0.131(4) Uani 1 1 d .
H20M H 0.9911 0.8204 0.4054 0.158 Uiso 1 1 calc R
H20N H 1.0225 0.8763 0.3396 0.158 Uiso 1 1 calc R

loop_
_atom_site_aniso_label
_atom_site_aniso_U_11
_atom_site_aniso_U_22
_atom_site_aniso_U_33
_atom_site_aniso_U_23
_atom_site_aniso_U_13
_atom_site_aniso_U_12
C202 0.115(5) 0.066(3) 0.042(3) 0.023(2) -0.009(3) 0.005(3)
C206 0.198(9) 0.054(4) 0.167(8) 0.040(5) 0.128(8) 0.033(5)
C201 0.216(10) 0.411(19) 0.065(4) -0.115(7) -0.075(6) 0.251(13)
U1 0.01322(5) 0.01563(6) 0.01401(5) 0.00358(4) -0.00036(3) 0.00154(4)
Si1 0.0237(4) 0.0174(4) 0.0152(4) 0.0045(3) 0.0048(3) 0.0035(3)
O6 0.0172(9) 0.0190(11) 0.0229(10) 0.0030(8) -0.0020(8) 0.0018(8)
F2 0.0312(11) 0.0654(17) 0.106(2) 0.0619(17) 0.0108(12) -0.0004(11)
F3 0.0390(14) 0.0503(18) 0.222(5) 0.056(2) 0.017(2) -0.0153(13)
F4 0.0237(11) 0.073(2) 0.122(3) -0.0487(19) 0.0000(13) -0.0205(12)
F5 0.0226(11) 0.175(3) 0.0353(13) 0.0213(17) -0.0117(10) -0.0089(15)
F6 0.0209(10) 0.104(2) 0.0622(15) 0.0581(15) -0.0081(10) -0.0057(12)
F7 0.0137(8) 0.0362(11) 0.0353(10) -0.0032(9) -0.0005(7) -0.0014(7)
F8 0.0284(9) 0.0444(13) 0.0363(11) -0.0037(9) 0.0008(8) 0.0168(9)
F9 0.0481(12) 0.0270(11) 0.0341(11) -0.0079(9) -0.0067(9) 0.0077(9)
F10 0.0334(10) 0.0292(11) 0.0346(10) -0.0031(9) -0.0054(8) -0.0116(8)
F11 0.0161(8) 0.0315(10) 0.0213(8) -0.0002(7) 0.0015(6) -0.0055(7)
F12 0.0352(10) 0.0254(10) 0.0163(8) -0.0001(7) -0.0035(7) 0.0006(8)
F13 0.0498(12) 0.0288(11) 0.0307(10) 0.0015(9) 0.0062(9) 0.0137(9)
F14 0.0431(11) 0.0388(12) 0.0450(12) 0.0167(10) -0.0021(9) 0.0168(10)
F15 0.0433(11) 0.0416(12) 0.0258(10) 0.0106(9) -0.0113(8) 0.0064(9)
F16 0.0365(10) 0.0305(10) 0.0151(8) 0.0013(7) -0.0015(7) 0.0041(8)
O4 0.0216(10) 0.0204(11) 0.0220(10) -0.0011(9) -0.0033(8) 0.0035(8)
O2 0.0249(10) 0.0199(11) 0.0205(10) 0.0076(8) 0.0062(8) 0.0052(8)
C106 0.0305(15) 0.0178(15) 0.0183(14) 0.0039(12) 0.0023(12) 0.0055(12)
O5 0.0163(9) 0.0193(11) 0.0245(10) 0.0041(9) -0.0031(8) 0.0018(8)
C100 0.0154(12) 0.0238(16) 0.0176(13) 0.0038(12) -0.0020(10) -0.0029(11)
O1 0.0118(8) 0.0242(11) 0.0159(9) 0.0047(8) 0.0001(7) -0.0018(8)
O3 0.0230(10) 0.0202(11) 0.0240(10) 0.0030(9) 0.0017(8) 0.0057(9)
C2 0.0272(15) 0.0163(15) 0.0303(16) 0.0051(13) 0.0092(13) 0.0005(12)
C3 0.0339(16) 0.0187(16) 0.0286(16) -0.0050(13) 0.0020(13) 0.0005(13)
C4 0.0272(15) 0.0170(15) 0.0225(14) 0.0023(12) 0.0016(12) -0.0048(12)
C6 0.0270(16) 0.0316(19) 0.043(2) 0.0144(16) -0.0059(14) 0.0057(14)
C7 0.077(4) 0.092(4) 0.108(5) 0.003(4) -0.033(3) 0.062(3)
C8 0.0338(18) 0.041(2) 0.059(3) -0.017(2) 0.0003(18) 0.0197(17)
O7 0.0217(10) 0.0227(11) 0.0287(11) -0.0007(9) -0.0045(9) 0.0087(9)
C11 0.0261(14) 0.0190(15) 0.0241(15) 0.0089(12) 0.0074(12) 0.0030(12)
C12 0.0355(17) 0.0297(18) 0.0247(16) 0.0094(14) 0.0083(13) 0.0089(14)
C13 0.047(2) 0.043(2) 0.038(2) 0.0230(17) 0.0082(16) 0.0174(18)
C14 0.059(2) 0.035(2) 0.051(2) 0.0213(19) 0.016(2) 0.0242(19)
C15 0.054(2) 0.030(2) 0.0343(18) 0.0065(16) 0.0180(17) 0.0166(17)
C16 0.0414(18) 0.0253(17) 0.0246(16) 0.0097(13) 0.0097(14) 0.0083(15)
C17 0.0270(15) 0.0329(18) 0.0148(13) 0.0037(12) 0.0076(12) 0.0048(13)
C18 0.0383(18) 0.044(2) 0.0252(16) 0.0024(15) 0.0014(14) 0.0171(16)
C19 0.044(2) 0.074(3) 0.0311(19) 0.007(2) 0.0012(17) 0.031(2)
C20 0.0291(18) 0.104(4) 0.0263(18) 0.010(2) -0.0008(15) 0.012(2)
C21 0.038(2) 0.068(3) 0.0238(17) 0.0030(18) 0.0003(15) -0.020(2)
C22 0.0361(17) 0.040(2) 0.0206(15) 0.0072(14) 0.0049(13) -0.0033(15)
C23 0.0426(18) 0.0234(17) 0.0245(16) 0.0035(13) 0.0109(14) -0.0019(14)
C25 0.061(2) 0.034(2) 0.0256(17) 0.0034(15) 0.0159(17) 0.0032(18)
C26 0.067(3) 0.037(2) 0.0217(17) -0.0067(15) -0.0012(17) 0.0106(19)
C27 0.044(2) 0.043(2) 0.042(2) -0.0166(19) -0.0082(18) -0.0036(18)
C28 0.0309(17) 0.036(2) 0.0351(19) -0.0017(16) 0.0041(14) 0.0017(15)
C30 0.0294(15) 0.0233(17) 0.0232(15) 0.0039(13) -0.0053(13) -0.0096(13)
C31 0.0310(16) 0.0259(17) 0.0300(17) 0.0078(14) -0.0067(14) -0.0042(14)
C32 0.0320(17) 0.034(2) 0.047(2) 0.0154(17) -0.0115(16) -0.0063(15)
C33 0.047(2) 0.049(2) 0.040(2) 0.0163(19) -0.0227(18) -0.0190(19)
C34 0.052(2) 0.055(3) 0.0282(19) 0.0032(18) -0.0139(17) -0.021(2)
C35 0.043(2) 0.036(2) 0.0278(17) -0.0020(15) -0.0025(15) -0.0115(16)
C36 0.0340(17) 0.0194(17) 0.0427(19) 0.0071(15) 0.0165(15) 0.0077(14)
C38 0.0371(19) 0.031(2) 0.067(3) -0.013(2) 0.0095(19) 0.0047(16)
C39 0.051(2) 0.036(2) 0.094(4) -0.019(2) 0.021(3) 0.011(2)
C40 0.076(3) 0.048(3) 0.096(4) 0.022(3) 0.041(3) 0.041(3)
C41 0.082(3) 0.079(4) 0.068(3) 0.036(3) 0.032(3) 0.059(3)
C42 0.064(3) 0.048(3) 0.044(2) 0.0187(19) 0.023(2) 0.035(2)
C44 0.0134(12) 0.0254(16) 0.0164(13) 0.0070(12) 0.0008(10) 0.0015(11)
C45 0.0212(13) 0.0205(15) 0.0116(12) 0.0024(11) 0.0013(10) -0.0008(11)
C46 0.0298(15) 0.0203(15) 0.0139(13) 0.0025(11) 0.0002(11) -0.0005(12)
C47 0.0357(17) 0.0276(18) 0.0322(17) 0.0004(14) -0.0011(14) 0.0060(15)
C48 0.056(2) 0.0257(19) 0.039(2) -0.0002(16) 0.0019(17) 0.0143(17)
C49 0.073(3) 0.0176(17) 0.0288(18) 0.0004(14) 0.0015(18) 0.0011(18)
C50 0.051(2) 0.0270(19) 0.0363(19) 0.0015(16) -0.0013(17) -0.0092(17)
C51 0.0343(17) 0.0251(17) 0.0298(17) 0.0037(14) -0.0016(14) -0.0028(14)
C52 0.0175(13) 0.0301(17) 0.0163(13) 0.0052(12) 0.0004(11) 0.0054(12)
C53 0.0254(15) 0.0317(19) 0.0339(17) 0.0122(15) -0.0027(13) 0.0062(14)
C54 0.045(2) 0.037(2) 0.0374(19) 0.0142(16) 0.0000(16) 0.0187(17)
C55 0.0387(19) 0.057(3) 0.0320(18) 0.0080(17) -0.0021(15) 0.0316(19)
C56 0.0205(15) 0.063(3) 0.0365(19) 0.0036(18) -0.0060(14) 0.0146(16)
C57 0.0198(14) 0.039(2) 0.0297(17) 0.0038(15) -0.0047(13) 0.0035(14)
B1 0.0147(13) 0.0266(18) 0.0130(14) 0.0067(13) 0.0012(11) -0.0011(13)
C60 0.0164(13) 0.0265(17) 0.0194(14) -0.0015(12) 0.0038(11) -0.0043(12)
C61 0.0192(14) 0.061(3) 0.0224(16) 0.0076(16) 0.0017(13) -0.0073(16)
C62 0.0155(15) 0.095(4) 0.0221(17) -0.012(2) -0.0007(13) -0.0025(19)
C63 0.0185(16) 0.049(3) 0.066(3) -0.027(2) 0.0071(18) -0.0132(17)
C64 0.0269(18) 0.027(2) 0.098(4) 0.003(2) 0.018(2) -0.0082(16)
C65 0.0232(15) 0.0297(19) 0.054(2) 0.0073(17) 0.0088(15) 0.0001(14)
C66 0.0189(13) 0.0214(15) 0.0161(13) 0.0062(11) -0.0011(11) -0.0014(11)
C67 0.0169(13) 0.0252(16) 0.0219(14) 0.0052(12) -0.0027(11) -0.0009(12)
C68 0.0252(15) 0.0313(18) 0.0227(15) 0.0037(13) 0.0003(12) 0.0096(13)
C69 0.0369(17) 0.0213(16) 0.0220(15) -0.0008(13) -0.0049(13) 0.0045(14)
C70 0.0271(15) 0.0248(17) 0.0197(14) 0.0019(13) -0.0045(12) -0.0053(13)
C71 0.0204(13) 0.0251(16) 0.0161(13) 0.0039(12) 0.0003(11) 0.0000(12)
C72 0.0176(13) 0.0212(16) 0.0187(14) 0.0038(12) -0.0002(11) -0.0061(11)
C73 0.0197(13) 0.0241(16) 0.0173(13) 0.0058(12) -0.0008(11) -0.0057(12)
C74 0.0298(15) 0.0205(16) 0.0264(15) 0.0058(13) 0.0079(13) 0.0005(13)
C75 0.0269(15) 0.0264(17) 0.0340(17) 0.0135(14) 0.0012(13) 0.0040(13)
C76 0.0252(15) 0.0309(18) 0.0218(15) 0.0100(13) -0.0062(12) -0.0037(13)
C77 0.0223(14) 0.0228(16) 0.0162(13) 0.0052(12) 0.0012(11) -0.0038(12)
C107 0.216(9) 0.243(10) 0.095(5) 0.108(6) 0.103(6) 0.209(9)
C204 0.055(3) 0.072(4) 0.242(10) 0.083(5) 0.064(5) 0.017(3)
C203 0.114(5) 0.085(5) 0.110(5) 0.040(4) -0.011(4) 0.031(4)
C205 0.131(7) 0.223(11) 0.054(4) 0.039(5) -0.005(4) 0.072(7)

loop_
_atom_type_symbol
_atom_type_description
_atom_type_scat_dispersion_real
_atom_type_scat_dispersion_imag
_atom_type_scat_source
C C 0.0033 0.0016 'International Tables Vol C Tables 4.2.6.8 and 6.1.1.4'
H H 0.0000 0.0000 'International Tables Vol C Tables 4.2.6.8 and 6.1.1.4'
O O 0.0106 0.0060 'International Tables Vol C Tables 4.2.6.8 and 6.1.1.4'
B B 0.0013 0.0007 'International Tables Vol C Tables 4.2.6.8 and 6.1.1.4'
F F 0.0171 0.0103 'International Tables Vol C Tables 4.2.6.8 and 6.1.1.4'
Si Si 0.0817 0.0704 'International Tables Vol C Tables 4.2.6.8 and 6.1.1.4'
U U -9.6767 9.6646 'International Tables Vol C Tables 4.2.6.8 and 6.1.1.4'

loop_
_geom_angle_atom_site_label_1
_geom_angle_atom_site_label_2
_geom_angle_atom_site_label_3
_geom_angle
C203 C202 H20A 109.5
C203 C202 H20B 109.5
H20A C202 H20B 109.5
C203 C202 H20C 109.5
H20A C202 H20C 109.5
H20B C202 H20C 109.5
C205 C206 C201 124.3(6)
C205 C206 H20D 106.2
C201 C206 H20D 106.2
C205 C206 H20E 106.3
C201 C206 H20E 106.3
H20D C206 H20E 106.4
C203 C201 C206 112.4(8)
C203 C201 H20F 109.1
C206 C201 H20F 109.1
C203 C201 H20G 109.1
C206 C201 H20G 109.1
H20F C201 H20G 107.8
O1 U1 O2 175.06(8)
O1 U1 O5 88.92(7)
O2 U1 O5 95.42(8)
O1 U1 O3 98.30(8)
O2 U1 O3 85.28(8)
O5 U1 O3 72.62(7)
O1 U1 O4 89.99(8)
O2 U1 O4 87.98(8)
O5 U1 O4 142.84(7)
O3 U1 O4 70.81(7)
O1 U1 O6 94.10(8)
O2 U1 O6 85.13(8)
O5 U1 O6 70.69(7)
O3 U1 O6 140.89(7)
O4 U1 O6 146.37(7)
O1 U1 O7 91.04(8)
O2 U1 O7 84.06(8)
O5 U1 O7 144.59(7)
O3 U1 O7 142.10(7)
O4 U1 O7 72.56(7)
O6 U1 O7 74.00(7)
O2 Si1 C106 106.96(13)
O2 Si1 C11 107.26(12)
C106 Si1 C11 110.23(13)
O2 Si1 C17 106.55(12)
C106 Si1 C17 112.40(13)
C11 Si1 C17 113.05(15)
C45 O6 U1 136.69(18)
C4 O4 U1 138.00(18)
Si1 O2 U1 164.04(13)
C23 C106 C28 118.0(3)
C23 C106 Si1 122.4(2)
C28 C106 Si1 119.6(2)
C44 O5 U1 141.18(19)
C44 C100 C45 122.8(3)
C44 C100 H105 118.6
C45 C100 H105 118.6
B1 O1 U1 172.03(16)
C2 O3 U1 139.67(19)
O3 C2 C3 122.8(3)
O3 C2 C36 116.1(3)
C3 C2 C36 121.0(3)
C4 C3 C2 122.6(3)
C4 C3 H3 118.7
C2 C3 H3 118.7
O4 C4 C3 123.5(3)
O4 C4 C30 115.1(3)
C3 C4 C30 121.4(3)
O7 C6 C7 105.4(3)
O7 C6 H6A 110.7
C7 C6 H6A 110.7
O7 C6 H6B 110.7
C7 C6 H6B 110.7
H6A C6 H6B 108.8
C107 C7 C6 107.3(4)
C107 C7 H7A 110.2
C6 C7 H7A 110.2
C107 C7 H7B 110.2
C6 C7 H7B 110.2
H7A C7 H7B 108.5
C107 C8 O7 105.8(4)
C107 C8 H8A 110.6
O7 C8 H8A 110.6
C107 C8 H8B 110.6
O7 C8 H8B 110.6
H8A C8 H8B 108.7
C8 O7 C6 109.1(3)
C8 O7 U1 126.7(2)
C6 O7 U1 124.27(18)
C12 C11 C16 117.6(3)
C12 C11 Si1 121.8(2)
C16 C11 Si1 120.5(2)
C13 C12 C11 121.5(3)
C13 C12 H12 119.2
C11 C12 H12 119.2
C14 C13 C12 119.7(3)
C14 C13 H13 120.2
C12 C13 H13 120.2
C13 C14 C15 120.3(3)
C13 C14 H14 119.9
C15 C14 H14 119.9
C16 C15 C14 119.8(3)
C16 C15 H15 120.1
C14 C15 H15 120.1
C15 C16 C11 121.1(3)
C15 C16 H16 119.4
C11 C16 H16 119.4
C22 C17 C18 118.1(3)
C22 C17 Si1 123.9(3)
C18 C17 Si1 118.0(3)
C19 C18 C17 121.2(4)
C19 C18 H18 119.4
C17 C18 H18 119.4
C18 C19 C20 119.6(4)
C18 C19 H19 120.2
C20 C19 H19 120.2
C21 C20 C19 120.1(3)
C21 C20 H20 120.0
C19 C20 H20 120.0
C20 C21 C22 120.5(4)
C20 C21 H21 119.7
C22 C21 H21 119.7
C17 C22 C21 120.5(4)
C17 C22 H22 119.8
C21 C22 H22 119.8
C106 C23 C25 121.0(3)
C106 C23 H23 119.5
C25 C23 H23 119.5
C26 C25 C23 119.8(4)
C26 C25 H25 120.1
C23 C25 H25 120.1
C27 C26 C25 120.0(3)
C27 C26 H26 120.0
C25 C26 H26 120.0
C26 C27 C28 120.4(4)
C26 C27 H27 119.8
C28 C27 H27 119.8
C27 C28 C106 120.7(3)
C27 C28 H28 119.6
C106 C28 H28 119.6
C31 C30 C35 119.3(3)
C31 C30 C4 119.8(3)
C35 C30 C4 120.9(3)
C30 C31 C32 120.3(3)
C30 C31 H31 119.8
C32 C31 H31 119.8
C33 C32 C31 119.7(4)
C33 C32 H32 120.1
C31 C32 H32 120.1
C34 C33 C32 120.1(3)
C34 C33 H33 119.9
C32 C33 H33 119.9
C33 C34 C35 120.9(4)
C33 C34 H34 119.5
C35 C34 H34 119.5
C34 C35 C30 119.6(4)
C34 C35 H35 120.2
C30 C35 H35 120.2
C42 C36 C38 119.7(3)
C42 C36 C2 118.8(3)
C38 C36 C2 121.5(3)
C39 C38 C36 119.8(4)
C39 C38 H38 120.1
C36 C38 H38 120.1
C40 C39 C38 120.2(5)
C40 C39 H39 119.9
C38 C39 H39 119.9
C39 C40 C41 120.3(4)
C39 C40 H40 119.8
C41 C40 H40 119.8
C42 C41 C40 119.5(5)
C42 C41 H41 120.3
C40 C41 H41 120.3
C36 C42 C41 120.4(4)
C36 C42 H42 119.8
C41 C42 H42 119.8
O5 C44 C100 122.6(2)
O5 C44 C52 114.5(3)
C100 C44 C52 122.9(3)
O6 C45 C100 123.2(3)
O6 C45 C46 116.1(2)
C100 C45 C46 120.7(3)
C51 C46 C47 118.5(3)
C51 C46 C45 121.7(3)
C47 C46 C45 119.6(3)
C48 C47 C46 120.4(3)
C48 C47 H47 119.8
C46 C47 H47 119.8
C49 C48 C47 120.1(3)
C49 C48 H48 120.0
C47 C48 H48 120.0
C50 C49 C48 119.9(3)
C50 C49 H49 120.1
C48 C49 H49 120.1
C49 C50 C51 120.2(4)
C49 C50 H50 119.9
C51 C50 H50 119.9
C50 C51 C46 120.8(3)
C50 C51 H51 119.6
C46 C51 H51 119.6
C53 C52 C57 119.1(3)
C53 C52 C44 118.8(3)
C57 C52 C44 122.1(3)
C54 C53 C52 120.8(3)
C54 C53 H53 119.6
C52 C53 H53 119.6
C55 C54 C53 119.5(4)
C55 C54 H54 120.2
C53 C54 H54 120.2
C56 C55 C54 120.3(3)
C56 C55 H55 119.9
C54 C55 H55 119.9
C55 C56 C57 120.6(3)
C55 C56 H56 119.7
C57 C56 H56 119.7
C56 C57 C52 119.7(4)
C56 C57 H57 120.1
C52 C57 H57 120.1
O1 B1 C60 108.4(2)
O1 B1 C66 103.6(2)
C60 B1 C66 113.1(2)
O1 B1 C72 105.7(2)
C60 B1 C72 110.7(3)
C66 B1 C72 114.6(2)
C65 C60 C61 113.8(3)
C65 C60 B1 123.7(3)
C61 C60 B1 122.5(3)
F6 C61 C62 116.0(3)
F6 C61 C60 120.3(3)
C62 C61 C60 123.6(4)
C63 C62 F5 120.4(3)
C63 C62 C61 119.7(4)
F5 C62 C61 119.9(5)
F4 C63 C62 119.6(5)
F4 C63 C64 121.3(5)
C62 C63 C64 119.1(3)
F3 C64 C63 119.8(4)
F3 C64 C65 120.4(5)
C63 C64 C65 119.8(4)
F2 C65 C60 120.5(3)
F2 C65 C64 115.5(4)
C60 C65 C64 124.0(4)
C67 C66 C71 113.4(3)
C67 C66 B1 126.6(3)
C71 C66 B1 119.5(3)
F7 C67 C68 115.0(3)
F7 C67 C66 120.7(3)
C68 C67 C66 124.3(3)
F8 C68 C69 119.6(3)
F8 C68 C67 120.8(3)
C69 C68 C67 119.6(3)
F9 C69 C68 120.8(3)
F9 C69 C70 120.2(3)
C68 C69 C70 119.0(3)
F10 C70 C71 120.7(3)
F10 C70 C69 119.7(3)
C71 C70 C69 119.6(3)
F11 C71 C70 116.5(3)
F11 C71 C66 119.4(3)
C70 C71 C66 124.1(3)
C73 C72 C77 113.5(3)
C73 C72 B1 118.4(2)
C77 C72 B1 128.1(3)
F12 C73 C74 115.9(3)
F12 C73 C72 119.7(3)
C74 C73 C72 124.5(3)
F13 C74 C75 119.8(3)
F13 C74 C73 121.0(3)
C75 C74 C73 119.2(3)
F14 C75 C76 121.0(3)
F14 C75 C74 119.8(3)
C76 C75 C74 119.1(3)
F15 C76 C75 119.5(3)
F15 C76 C77 120.9(3)
C75 C76 C77 119.7(3)
F16 C77 C76 115.5(2)
F16 C77 C72 120.5(3)
C76 C77 C72 124.0(3)
C7 C107 C8 112.1(4)
C7 C107 H10A 109.2
C8 C107 H10A 109.2
C7 C107 H10B 109.2
C8 C107 H10B 109.2
H10A C107 H10B 107.9
C205 C204 H20H 109.4
C205 C204 H20I 109.5
H20H C204 H20I 109.5
C205 C204 H20J 109.5
H20H C204 H20J 109.5
H20I C204 H20J 109.5
C201 C203 C202 123.5(9)
C201 C203 H20K 106.4
C202 C203 H20K 106.5
C201 C203 H20L 106.5
C202 C203 H20L 106.5
H20K C203 H20L 106.5
C206 C205 C204 129.2(8)
C206 C205 H20M 105.0
C204 C205 H20M 105.0
C206 C205 H20N 104.9
C204 C205 H20N 105.0
H20M C205 H20N 105.8

loop_
_geom_bond_atom_site_label_1
_geom_bond_atom_site_label_2
_geom_bond_distance
C202 C203 1.548(9)
C202 H20A 0.9800
C202 H20B 0.9800
C202 H20C 0.9800
C206 C205 1.462(11)
C206 C201 1.561(14)
C206 H20D 0.9900
C206 H20E 0.9900
C201 C203 1.418(9)
C201 H20F 0.9900
C201 H20G 0.9900
U1 O1 1.9521(19)
U1 O2 2.024(2)
U1 O5 2.2458(18)
U1 O3 2.280(2)
U1 O4 2.2795(19)
U1 O6 2.317(2)
U1 O7 2.4482(19)
Si1 O2 1.665(2)
Si1 C106 1.864(3)
Si1 C11 1.866(3)
Si1 C17 1.864(3)
O6 C45 1.292(3)
F2 C65 1.351(5)
F3 C64 1.348(5)
F4 C63 1.344(4)
F5 C62 1.355(5)
F6 C61 1.345(5)
F7 C67 1.354(3)
F8 C68 1.351(4)
F9 C69 1.350(4)
F10 C70 1.346(4)
F11 C71 1.345(3)
F12 C73 1.353(3)
F13 C74 1.347(4)
F14 C75 1.342(4)
F15 C76 1.344(3)
F16 C77 1.352(3)
O4 C4 1.293(4)
C106 C23 1.390(5)
C106 C28 1.394(5)
O5 C44 1.287(3)
C100 C44 1.387(4)
C100 C45 1.398(4)
C100 H105 0.9500
O1 B1 1.525(4)
O3 C2 1.274(4)
C2 C3 1.397(5)
C2 C36 1.486(4)
C3 C4 1.383(4)
C3 H3 0.9500
C4 C30 1.487(4)
C6 O7 1.458(4)
C6 C7 1.488(5)
C6 H6A 0.9900
C6 H6B 0.9900
C7 C107 1.388(8)
C7 H7A 0.9900
C7 H7B 0.9900
C8 C107 1.421(7)
C8 O7 1.450(4)
C8 H8A 0.9900
C8 H8B 0.9900
C11 C12 1.397(4)
C11 C16 1.402(4)
C12 C13 1.392(5)
C12 H12 0.9500
C13 C14 1.379(6)
C13 H13 0.9500
C14 C15 1.390(5)
C14 H14 0.9500
C15 C16 1.389(5)
C15 H15 0.9500
C16 H16 0.9500
C17 C22 1.390(5)
C17 C18 1.402(5)
C18 C19 1.383(5)
C18 H18 0.9500
C19 C20 1.386(7)
C19 H19 0.9500
C20 C21 1.370(7)
C20 H20 0.9500
C21 C22 1.392(5)
C21 H21 0.9500
C22 H22 0.9500
C23 C25 1.395(5)
C23 H23 0.9500
C25 C26 1.377(6)
C25 H25 0.9500
C26 C27 1.370(6)
C26 H26 0.9500
C27 C28 1.389(5)
C27 H27 0.9500
C28 H28 0.9500
C30 C31 1.391(5)
C30 C35 1.401(5)
C31 C32 1.389(4)
C31 H31 0.9500
C32 C33 1.389(6)
C32 H32 0.9500
C33 C34 1.369(6)
C33 H33 0.9500
C34 C35 1.384(5)
C34 H34 0.9500
C35 H35 0.9500
C36 C42 1.384(6)
C36 C38 1.395(5)
C38 C39 1.384(6)
C38 H38 0.9500
C39 C40 1.379(8)
C39 H39 0.9500
C40 C41 1.390(8)
C40 H40 0.9500
C41 C42 1.387(5)
C41 H41 0.9500
C42 H42 0.9500
C44 C52 1.487(4)
C45 C46 1.486(4)
C46 C51 1.391(5)
C46 C47 1.392(4)
C47 C48 1.389(5)
C47 H47 0.9500
C48 C49 1.383(6)
C48 H48 0.9500
C49 C50 1.375(6)
C49 H49 0.9500
C50 C51 1.381(5)
C50 H50 0.9500
C51 H51 0.9500
C52 C53 1.389(5)
C52 C57 1.393(4)
C53 C54 1.386(4)
C53 H53 0.9500
C54 C55 1.385(6)
C54 H54 0.9500
C55 C56 1.369(6)
C55 H55 0.9500
C56 C57 1.392(5)
C56 H56 0.9500
C57 H57 0.9500
B1 C60 1.646(4)
B1 C66 1.647(4)
B1 C72 1.648(4)
C60 C65 1.366(5)
C60 C61 1.393(5)
C61 C62 1.385(5)
C62 C63 1.368(7)
C63 C64 1.354(7)
C64 C65 1.395(5)
C66 C67 1.386(4)
C66 C71 1.394(4)
C67 C68 1.379(5)
C68 C69 1.374(5)
C69 C70 1.377(5)
C70 C71 1.376(4)
C72 C73 1.388(4)
C72 C77 1.388(4)
C73 C74 1.382(4)
C74 C75 1.376(5)
C75 C76 1.373(5)
C76 C77 1.381(4)
C107 H10A 0.9900
C107 H10B 0.9900
C204 C205 1.474(10)
C204 H20H 0.9800
C204 H20I 0.9800
C204 H20J 0.9800
C203 H20K 0.9900
C203 H20L 0.9900
C205 H20M 0.9900
C205 H20N 0.9900

loop_
_geom_torsion_atom_site_label_1
_geom_torsion_atom_site_label_2
_geom_torsion_atom_site_label_3
_geom_torsion_atom_site_label_4
_geom_torsion
C205 C206 C201 C203 165.8(9)
O1 U1 O6 C45 106.9(3)
O2 U1 O6 C45 -78.0(3)
O5 U1 O6 C45 19.5(3)
O3 U1 O6 C45 -1.6(3)
O4 U1 O6 C45 -156.9(2)
O7 U1 O6 C45 -163.2(3)
O1 U1 O4 C4 -116.4(3)
O2 U1 O4 C4 68.1(3)
O5 U1 O4 C4 -28.2(4)
O3 U1 O4 C4 -17.6(3)
O6 U1 O4 C4 146.2(3)
O7 U1 O4 C4 152.5(3)
C106 Si1 O2 U1 161.0(4)
C11 Si1 O2 U1 -80.7(5)
C17 Si1 O2 U1 40.6(5)
O1 U1 O2 Si1 101.0(10)
O5 U1 O2 Si1 -50.2(4)
O3 U1 O2 Si1 -122.2(4)
O4 U1 O2 Si1 166.9(4)
O6 U1 O2 Si1 19.8(4)
O7 U1 O2 Si1 94.2(4)
O2 Si1 C106 C23 -156.9(3)
C11 Si1 C106 C23 86.8(3)
C17 Si1 C106 C23 -40.3(3)
O2 Si1 C106 C28 25.2(3)
C11 Si1 C106 C28 -91.1(3)
C17 Si1 C106 C28 141.8(3)
O1 U1 O5 C44 -108.2(3)
O2 U1 O5 C44 69.4(3)
O3 U1 O5 C44 152.8(3)
O4 U1 O5 C44 163.3(3)
O6 U1 O5 C44 -13.5(3)
O7 U1 O5 C44 -17.9(4)
O2 U1 O1 B1 -162.4(12)
O5 U1 O1 B1 -11.0(13)
O3 U1 O1 B1 61.3(13)
O4 U1 O1 B1 131.9(13)
O6 U1 O1 B1 -81.5(13)
O7 U1 O1 B1 -155.5(13)
O1 U1 O3 C2 101.9(3)
O2 U1 O3 C2 -74.7(3)
O5 U1 O3 C2 -171.9(3)
O4 U1 O3 C2 14.8(3)
O6 U1 O3 C2 -151.0(3)
O7 U1 O3 C2 -0.7(4)
U1 O3 C2 C3 -10.2(5)
U1 O3 C2 C36 171.2(2)
O3 C2 C3 C4 -1.5(5)
C36 C2 C3 C4 177.0(3)
U1 O4 C4 C3 16.0(5)
U1 O4 C4 C30 -164.2(2)
C2 C3 C4 O4 -1.2(5)
C2 C3 C4 C30 179.0(3)
O7 C6 C7 C107 1.2(8)
C107 C8 O7 C6 5.7(6)
C107 C8 O7 U1 -172.6(5)
C7 C6 O7 C8 -4.3(5)
C7 C6 O7 U1 174.1(3)
O1 U1 O7 C8 40.8(3)
O2 U1 O7 C8 -139.7(3)
O5 U1 O7 C8 -48.7(3)
O3 U1 O7 C8 145.8(3)
O4 U1 O7 C8 130.5(3)
O6 U1 O7 C8 -53.1(3)
O1 U1 O7 C6 -137.2(2)
O2 U1 O7 C6 42.2(2)
O5 U1 O7 C6 133.2(2)
O3 U1 O7 C6 -32.2(3)
O4 U1 O7 C6 -47.5(2)
O6 U1 O7 C6 128.8(2)
O2 Si1 C11 C12 -116.5(3)
C106 Si1 C11 C12 -0.4(3)
C17 Si1 C11 C12 126.4(3)
O2 Si1 C11 C16 59.0(3)
C106 Si1 C11 C16 175.1(3)
C17 Si1 C11 C16 -58.1(3)
C16 C11 C12 C13 0.6(5)
Si1 C11 C12 C13 176.3(3)
C11 C12 C13 C14 -0.7(6)
C12 C13 C14 C15 0.6(6)
C13 C14 C15 C16 -0.6(6)
C14 C15 C16 C11 0.6(6)
C12 C11 C16 C15 -0.6(5)
Si1 C11 C16 C15 -176.3(3)
O2 Si1 C17 C22 -117.0(3)
C106 Si1 C17 C22 126.2(3)
C11 Si1 C17 C22 0.6(3)
O2 Si1 C17 C18 60.2(3)
C106 Si1 C17 C18 -56.6(3)
C11 Si1 C17 C18 177.8(2)
C22 C17 C18 C19 -0.9(5)
Si1 C17 C18 C19 -178.2(3)
C17 C18 C19 C20 0.6(6)
C18 C19 C20 C21 -0.3(6)
C19 C20 C21 C22 0.2(6)
C18 C17 C22 C21 0.8(5)
Si1 C17 C22 C21 178.0(3)
C20 C21 C22 C17 -0.5(5)
C28 C106 C23 C25 2.0(5)
Si1 C106 C23 C25 -175.9(3)
C106 C23 C25 C26 -0.7(6)
C23 C25 C26 C27 -1.0(6)
C25 C26 C27 C28 1.5(6)
C26 C27 C28 C106 -0.2(6)
C23 C106 C28 C27 -1.5(5)
Si1 C106 C28 C27 176.5(3)
O4 C4 C30 C31 -23.0(4)
C3 C4 C30 C31 156.7(3)
O4 C4 C30 C35 155.5(3)
C3 C4 C30 C35 -24.8(5)
C35 C30 C31 C32 0.2(5)
C4 C30 C31 C32 178.8(3)
C30 C31 C32 C33 -1.2(5)
C31 C32 C33 C34 1.1(6)
C32 C33 C34 C35 -0.1(6)
C33 C34 C35 C30 -0.8(6)
C31 C30 C35 C34 0.8(5)
C4 C30 C35 C34 -177.8(3)
O3 C2 C36 C42 16.6(5)
C3 C2 C36 C42 -162.0(4)
O3 C2 C36 C38 -162.3(3)
C3 C2 C36 C38 19.0(5)
C42 C36 C38 C39 1.5(6)
C2 C36 C38 C39 -179.5(4)
C36 C38 C39 C40 1.0(7)
C38 C39 C40 C41 -1.7(8)
C39 C40 C41 C42 -0.1(8)
C38 C36 C42 C41 -3.3(7)
C2 C36 C42 C41 177.7(4)
C40 C41 C42 C36 2.6(8)
U1 O5 C44 C100 7.1(5)
U1 O5 C44 C52 -173.7(2)
C45 C100 C44 O5 3.0(5)
C45 C100 C44 C52 -176.1(3)
U1 O6 C45 C100 -19.7(4)
U1 O6 C45 C46 160.34(19)
C44 C100 C45 O6 3.2(5)
C44 C100 C45 C46 -176.8(3)
O6 C45 C46 C51 -156.8(3)
C100 C45 C46 C51 23.3(4)
O6 C45 C46 C47 18.7(4)
C100 C45 C46 C47 -161.3(3)
C51 C46 C47 C48 1.1(5)
C45 C46 C47 C48 -174.5(3)
C46 C47 C48 C49 0.5(5)
C47 C48 C49 C50 -1.5(6)
C48 C49 C50 C51 1.0(6)
C49 C50 C51 C46 0.5(5)
C47 C46 C51 C50 -1.6(5)
C45 C46 C51 C50 173.9(3)
O5 C44 C52 C53 -21.0(4)
C100 C44 C52 C53 158.2(3)
O5 C44 C52 C57 157.3(3)
C100 C44 C52 C57 -23.5(4)
C57 C52 C53 C54 0.6(5)
C44 C52 C53 C54 178.9(3)
C52 C53 C54 C55 -0.7(5)
C53 C54 C55 C56 0.1(6)
C54 C55 C56 C57 0.5(6)
C55 C56 C57 C52 -0.6(5)
C53 C52 C57 C56 0.1(5)
C44 C52 C57 C56 -178.2(3)
U1 O1 B1 C60 -138.5(12)
U1 O1 B1 C66 101.0(13)
U1 O1 B1 C72 -19.8(14)
O1 B1 C60 C65 147.7(3)
C66 B1 C60 C65 -97.9(4)
C72 B1 C60 C65 32.2(4)
O1 B1 C60 C61 -33.3(4)
C66 B1 C60 C61 81.1(4)
C72 B1 C60 C61 -148.7(3)
C65 C60 C61 F6 173.6(3)
B1 C60 C61 F6 -5.5(5)
C65 C60 C61 C62 -3.4(5)
B1 C60 C61 C62 177.5(3)
F6 C61 C62 C63 -175.6(3)
C60 C61 C62 C63 1.6(6)
F6 C61 C62 F5 2.1(5)
C60 C61 C62 F5 179.3(3)
F5 C62 C63 F4 1.3(6)
C61 C62 C63 F4 179.0(3)
F5 C62 C63 C64 -176.8(4)
C61 C62 C63 C64 0.9(6)
F4 C63 C64 F3 -1.0(6)
C62 C63 C64 F3 177.1(4)
F4 C63 C64 C65 -179.4(4)
C62 C63 C64 C65 -1.3(6)
C61 C60 C65 F2 -175.8(3)
B1 C60 C65 F2 3.3(5)
C61 C60 C65 C64 3.0(5)
B1 C60 C65 C64 -177.9(3)
F3 C64 C65 F2 -0.3(6)
C63 C64 C65 F2 178.1(4)
F3 C64 C65 C60 -179.2(4)
C63 C64 C65 C60 -0.8(6)
O1 B1 C66 C67 116.8(3)
C60 B1 C66 C67 -0.4(4)
C72 B1 C66 C67 -128.6(3)
O1 B1 C66 C71 -55.7(3)
C60 B1 C66 C71 -172.9(3)
C72 B1 C66 C71 58.9(4)
C71 C66 C67 F7 -179.1(3)
B1 C66 C67 F7 8.0(4)
C71 C66 C67 C68 0.5(4)
B1 C66 C67 C68 -172.3(3)
F7 C67 C68 F8 -0.3(4)
C66 C67 C68 F8 -180.0(3)
F7 C67 C68 C69 -179.0(3)
C66 C67 C68 C69 1.3(5)
F8 C68 C69 F9 -1.0(5)
C67 C68 C69 F9 177.7(3)
F8 C68 C69 C70 179.3(3)
C67 C68 C69 C70 -2.0(5)
F9 C69 C70 F10 1.3(5)
C68 C69 C70 F10 -179.0(3)
F9 C69 C70 C71 -178.9(3)
C68 C69 C70 C71 0.8(5)
F10 C70 C71 F11 1.7(4)
C69 C70 C71 F11 -178.2(3)
F10 C70 C71 C66 -179.0(3)
C69 C70 C71 C66 1.2(5)
C67 C66 C71 F11 177.5(2)
B1 C66 C71 F11 -9.0(4)
C67 C66 C71 C70 -1.8(4)
B1 C66 C71 C70 171.7(3)
O1 B1 C72 C73 -56.1(3)
C60 B1 C72 C73 61.1(3)
C66 B1 C72 C73 -169.5(3)
O1 B1 C72 C77 125.3(3)
C60 B1 C72 C77 -117.6(3)
C66 B1 C72 C77 11.8(4)
C77 C72 C73 F12 177.2(3)
B1 C72 C73 F12 -1.7(4)
C77 C72 C73 C74 -1.7(4)
B1 C72 C73 C74 179.5(3)
F12 C73 C74 F13 0.7(4)
C72 C73 C74 F13 179.6(3)
F12 C73 C74 C75 -179.0(3)
C72 C73 C74 C75 -0.1(5)
F13 C74 C75 F14 0.1(5)
C73 C74 C75 F14 179.8(3)
F13 C74 C75 C76 -178.4(3)
C73 C74 C75 C76 1.2(5)
F14 C75 C76 F15 0.9(5)
C74 C75 C76 F15 179.4(3)
F14 C75 C76 C77 -179.1(3)
C74 C75 C76 C77 -0.5(5)
F15 C76 C77 F16 -1.4(4)
C75 C76 C77 F16 178.5(3)
F15 C76 C77 C72 178.7(3)
C75 C76 C77 C72 -1.4(5)
C73 C72 C77 F16 -177.5(3)
B1 C72 C77 F16 1.2(5)
C73 C72 C77 C76 2.4(4)
B1 C72 C77 C76 -178.9(3)
C6 C7 C107 C8 2.4(11)
O7 C8 C107 C7 -5.0(10)
C206 C201 C203 C202 -33.1(13)
C201 C206 C205 C204 162.9(10)
